data_2213018
loop_
_publ_author_name
'Shea-Lin Ng'
'P. S. Patil'
'Ibrahim Abdul Razak'
'Hoong-Kun Fun'
'H. B. Ramesh Babu'
'S. M. Dharmaprakash'

_publ_section_title
;
 (2<i>E</i>)-1-(3-Bromophenyl)-3-(2-thienyl)prop-2-en-1-one
;
_journal_coeditor_code SJ2246
_journal_issue 4
_journal_name_full 'Acta Crystallographica Section E'
_journal_page_first o1867
_journal_page_last o1868
_journal_paper_doi 10.1107/S1600536807011683
_journal_volume 63
_journal_year 2007
_chemical_formula_iupac 'C13 H9 Br O S'
_chemical_formula_moiety 'C13 H9 Br O S'
_chemical_formula_sum 'C13 H9 Br O S'
_chemical_formula_weight 293.17
_chemical_name_systematic
;
(2E)-1-(3-bromophenyl)-3-(2-thienyl)prop-2-en-1-one
;
_space_group_IT_number 2
_symmetry_cell_setting triclinic
_symmetry_space_group_name_Hall '-P 1'
_symmetry_space_group_name_H-M 'P -1'
_atom_sites_solution_hydrogens geom
_atom_sites_solution_primary direct
_atom_sites_solution_secondary difmap
_audit_creation_method SHELXL-97
_cell_angle_alpha 100.2150(10)
_cell_angle_beta 91.0860(10)
_cell_angle_gamma 90.1740(10)
_cell_formula_units_Z 2
_cell_length_a 5.84680(10)
_cell_length_b 7.4089(2)
_cell_length_c 13.1979(3)
_cell_measurement_reflns_used 9217
_cell_measurement_temperature 100.00(10)
_cell_measurement_theta_max 32.50
_cell_measurement_theta_min 2.79
_cell_volume 562.54(2)
_computing_cell_refinement APEX2
_computing_data_collection 'APEX2 (Bruker, 2005)'
_computing_data_reduction 'SAINT (Bruker, 2005)'
_computing_molecular_graphics SHELXTL
_computing_publication_material
;
SHELXTL, PARST (Nardelli, 1995) and PLATON (Spek, 2003)
;
_computing_structure_refinement SHELXTL
_computing_structure_solution 'SHELXTL (Sheldrick, 1998)'
_diffrn_ambient_temperature 297(2)
_diffrn_detector_area_resol_mean 8.33
_diffrn_measured_fraction_theta_full 0.990
_diffrn_measured_fraction_theta_max 0.990
_diffrn_measurement_device_type
;
Bruker SMART APEX2 CCD area-detector
;
_diffrn_measurement_method \w
_diffrn_radiation_monochromator graphite
_diffrn_radiation_source 'fine-focus sealed tube'
_diffrn_radiation_type MoK\a
_diffrn_radiation_wavelength 0.71073
_diffrn_reflns_av_R_equivalents 0.0252
_diffrn_reflns_av_sigmaI/netI 0.0217
_diffrn_reflns_limit_h_max 8
_diffrn_reflns_limit_h_min -8
_diffrn_reflns_limit_k_max 11
_diffrn_reflns_limit_k_min -11
_diffrn_reflns_limit_l_max 19
_diffrn_reflns_limit_l_min -19
_diffrn_reflns_number 17165
_diffrn_reflns_theta_full 32.50
_diffrn_reflns_theta_max 32.50
_diffrn_reflns_theta_min 2.79
_diffrn_standards_number 0
_exptl_absorpt_coefficient_mu 3.811
_exptl_absorpt_correction_T_max 0.7018
_exptl_absorpt_correction_T_min 0.2958
_exptl_absorpt_correction_type multi-scan
_exptl_absorpt_process_details '(SADABS; Bruker, 2005)'
_exptl_crystal_colour yellow
_exptl_crystal_density_diffrn 1.731
_exptl_crystal_density_method 'not measured'
_exptl_crystal_description block
_exptl_crystal_F_000 292
_exptl_crystal_size_max 0.46
_exptl_crystal_size_mid 0.34
_exptl_crystal_size_min 0.10
_refine_diff_density_max 0.719
_refine_diff_density_min -0.388
_refine_ls_extinction_method none
_refine_ls_goodness_of_fit_ref 1.125
_refine_ls_hydrogen_treatment constr
_refine_ls_matrix_type full
_refine_ls_number_parameters 167
_refine_ls_number_reflns 4018
_refine_ls_number_restraints 107
_refine_ls_restrained_S_all 1.116
_refine_ls_R_factor_all 0.0287
_refine_ls_R_factor_gt 0.0233
_refine_ls_shift/su_max 0.000
_refine_ls_shift/su_mean 0.000
_refine_ls_structure_factor_coef Fsqd
_refine_ls_weighting_details 'calc w=1/[\s^2^(Fo^2^)+(0.0319P)^2^+0.3942P] where P=(Fo^2^+2Fc^2^)/3'
_refine_ls_weighting_scheme calc
_refine_ls_wR_factor_gt 0.0652
_refine_ls_wR_factor_ref 0.0699
_reflns_number_gt 3615
_reflns_number_total 4018
_reflns_threshold_expression I>2\s(I)
_cod_data_source_file sj2246.cif
_cod_data_source_block I
_cod_depositor_comments
;
The following automatic conversions were performed:
'_symmetry_cell_setting' value 'Triclinic' changed to 'triclinic'
according to '/home/saulius/struct/CIF-dictionaries/cif_core.dic'
dictionary named 'cif_core.dic' version 2.4.1 from 2010-06-29.

Automatic conversion script
Id: cif_fix_enum 1527 2010-12-29 10:47:43Z saulius 

The following automatic conversions were performed:

'_symmetry_cell_setting' value 'Triclinic' changed to 'triclinic'
according to /home/saulius/struct/CIF-dictionaries/cif_core.dic
dictionary named 'cif_core.dic' version 2.4.1 from 2010-06-29.

Automatic conversion script
Id: cif_fix_values 1715 2011-07-08 13:25:40Z adriana 
;
_cod_database_code 2213018
_cod_database_fobs_code 2213018

loop_
_symmetry_equiv_pos_as_xyz
'x, y, z'
'-x, -y, -z'

loop_
_atom_site_type_symbol
_atom_site_label
_atom_site_fract_x
_atom_site_fract_y
_atom_site_fract_z
_atom_site_U_iso_or_equiv
_atom_site_adp_type
_atom_site_calc_flag
_atom_site_refinement_flags
_atom_site_occupancy
_atom_site_disorder_assembly
_atom_site_disorder_group
Br Br1 1.17143(3) 0.72219(2) 0.451605(12) 0.01934(5) Uani d . 1 . .
O O1 1.1990(2) 0.71774(18) 0.03823(9) 0.0203(2) Uani d . 1 . .
C C1 0.6886(3) 0.6111(2) 0.16180(13) 0.0168(3) Uani d . 1 . .
H H1A 0.5901 0.5912 0.1047 0.020 Uiso calc R 1 . .
C C2 0.6196(3) 0.5659(2) 0.25453(13) 0.0178(3) Uani d . 1 . .
H H2A 0.4764 0.5130 0.2586 0.021 Uiso calc R 1 . .
C C3 0.7627(3) 0.5990(2) 0.34081(13) 0.0177(3) Uani d . 1 . .
H H3A 0.7164 0.5698 0.4030 0.021 Uiso calc R 1 . .
C C4 0.9767(3) 0.6768(2) 0.33263(12) 0.0155(3) Uani d . 1 . .
C C5 1.0520(3) 0.7199(2) 0.24070(12) 0.0152(3) Uani d . 1 . .
H H5A 1.1968 0.7701 0.2366 0.018 Uiso calc R 1 . .
C C6 0.9056(3) 0.6862(2) 0.15436(12) 0.0147(3) Uani d . 1 . .
C C7 0.9931(3) 0.7240(2) 0.05417(12) 0.0152(3) Uani d . 1 . .
C C8 0.8252(3) 0.7678(2) -0.02296(12) 0.0166(3) Uani d . 1 . .
H H8A 0.6739 0.7920 -0.0049 0.020 Uiso calc R 1 . .
C C9 0.8921(3) 0.7726(2) -0.11926(12) 0.0161(3) Uani d . 1 A .
H H9A 1.0432 0.7415 -0.1344 0.019 Uiso calc R 1 . .
C C10 0.7520(3) 0.8212(2) -0.20139(12) 0.0157(3) Uani d DU 1 . .
S S1 0.48754(15) 0.92007(11) -0.18337(5) 0.01635(14) Uani d PDU 0.858(3) A 1
C C11 0.4517(4) 0.9262(3) -0.3119(2) 0.0175(4) Uani d PDU 0.858(3) A 1
H H11A 0.3221 0.9722 -0.3402 0.021 Uiso calc PR 0.858(3) A 1
C C12 0.6347(6) 0.8561(5) -0.36790(19) 0.0170(5) Uani d PDU 0.858(3) A 1
H H12A 0.6451 0.8482 -0.4388 0.020 Uiso calc PR 0.858(3) A 1
C C13 0.8048(11) 0.7975(11) -0.3055(5) 0.0155(9) Uani d PDU 0.858(3) A 1
H H13A 0.9418 0.7470 -0.3313 0.019 Uiso calc PR 0.858(3) A 1
S S1X 0.8460(16) 0.7887(18) -0.3169(7) 0.0142(14) Uani d PDU 0.142(3) A 2
C C11X 0.588(3) 0.871(4) -0.3591(15) 0.027(6) Uiso d PDU 0.142(3) A 2
H H11B 0.5534 0.8750 -0.4278 0.032 Uiso calc PR 0.142(3) A 2
C C12X 0.444(3) 0.928(2) -0.2819(11) 0.016(3) Uiso d PDU 0.142(3) A 2
H H12B 0.3003 0.9781 -0.2906 0.019 Uiso calc PR 0.142(3) A 2
C C13X 0.536(3) 0.904(4) -0.1870(14) 0.026(6) Uiso d PDU 0.142(3) A 2
H H13B 0.4656 0.9371 -0.1239 0.031 Uiso calc PR 0.142(3) A 2

loop_
_atom_site_aniso_label
_atom_site_aniso_U_11
_atom_site_aniso_U_22
_atom_site_aniso_U_33
_atom_site_aniso_U_12
_atom_site_aniso_U_13
_atom_site_aniso_U_23
Br1 0.01880(9) 0.02695(9) 0.01295(7) -0.00228(6) -0.00175(5) 0.00569(5)
O1 0.0144(5) 0.0291(6) 0.0178(5) 0.0011(4) -0.0008(4) 0.0051(4)
C1 0.0141(7) 0.0169(6) 0.0188(7) 0.0007(5) -0.0024(5) 0.0019(5)
C2 0.0142(7) 0.0160(6) 0.0231(7) 0.0001(5) 0.0014(5) 0.0034(5)
C3 0.0177(7) 0.0179(7) 0.0181(7) 0.0019(5) 0.0014(5) 0.0048(5)
C4 0.0153(7) 0.0175(6) 0.0138(6) 0.0025(5) -0.0012(5) 0.0029(5)
C5 0.0152(7) 0.0154(6) 0.0149(6) 0.0011(5) 0.0009(5) 0.0028(5)
C6 0.0148(7) 0.0141(6) 0.0149(6) 0.0020(5) -0.0010(5) 0.0019(5)
C7 0.0148(7) 0.0159(6) 0.0144(6) 0.0008(5) -0.0020(5) 0.0018(5)
C8 0.0156(7) 0.0186(7) 0.0151(6) 0.0034(5) -0.0025(5) 0.0022(5)
C9 0.0158(7) 0.0161(6) 0.0164(6) 0.0013(5) -0.0009(5) 0.0035(5)
C10 0.0158(7) 0.0151(6) 0.0165(6) 0.0012(5) -0.0001(5) 0.0033(5)
S1 0.0142(3) 0.0188(3) 0.0159(2) 0.0030(2) 0.00010(18) 0.00280(16)
C11 0.0183(10) 0.0190(9) 0.0156(10) -0.0008(6) -0.0033(8) 0.0047(8)
C12 0.0191(12) 0.0207(11) 0.0115(9) -0.0016(10) -0.0018(8) 0.0038(7)
C13 0.010(2) 0.0156(14) 0.0203(17) 0.0011(14) 0.0046(12) 0.0013(11)
S1X 0.009(3) 0.022(2) 0.011(2) 0.007(2) 0.0016(18) 0.0037(15)

loop_
_atom_type_symbol
_atom_type_description
_atom_type_scat_dispersion_real
_atom_type_scat_dispersion_imag
_atom_type_scat_source
C C 0.0033 0.0016 'International Tables Vol C Tables 4.2.6.8 and 6.1.1.4'
H H 0.0000 0.0000 'International Tables Vol C Tables 4.2.6.8 and 6.1.1.4'
O O 0.0106 0.0060 'International Tables Vol C Tables 4.2.6.8 and 6.1.1.4'
S S 0.1246 0.1234 'International Tables Vol C Tables 4.2.6.8 and 6.1.1.4'
Br Br -0.2901 2.4595 'International Tables Vol C Tables 4.2.6.8 and 6.1.1.4'

loop_
_geom_angle_atom_site_label_1
_geom_angle_atom_site_label_2
_geom_angle_atom_site_label_3
_geom_angle
C2 C1 C6 120.07(15)
C2 C1 H1A 120.0
C6 C1 H1A 120.0
C3 C2 C1 120.50(15)
C3 C2 H2A 119.8
C1 C2 H2A 119.8
C2 C3 C4 118.73(15)
C2 C3 H3A 120.6
C4 C3 H3A 120.6
C5 C4 C3 122.07(15)
C5 C4 Br1 119.54(12)
C3 C4 Br1 118.39(12)
C4 C5 C6 118.57(15)
C4 C5 H5A 120.7
C6 C5 H5A 120.7
C1 C6 C5 120.03(14)
C1 C6 C7 121.77(14)
C5 C6 C7 118.13(14)
O1 C7 C8 122.02(15)
O1 C7 C6 119.78(14)
C8 C7 C6 118.20(14)
C9 C8 C7 119.71(15)
C9 C8 H8A 120.1
C7 C8 H8A 120.1
C8 C9 C10 126.24(15)
C8 C9 H9A 116.9
C10 C9 H9A 116.9
C13 C10 C13X 109.0(9)
C13 C10 C9 127.0(3)
C13X C10 C9 124.0(8)
C13X C10 S1X 116.1(8)
C9 C10 S1X 119.8(3)
C13 C10 S1 109.3(3)
C9 C10 S1 123.70(12)
S1X C10 S1 116.5(3)
C11 S1 C10 92.44(10)
C12 C11 S1 112.30(19)
C12 C11 H11A 123.8
S1 C11 H11A 123.8
C11 C12 C13 111.5(3)
C11 C12 H12A 124.2
C13 C12 H12A 124.2
C10 C13 C12 114.5(4)
C10 C13 H13A 122.8
C12 C13 H13A 122.8
C10 S1X C11X 89.5(7)
C12X C11X S1X 112.9(13)
C12X C11X H11B 123.5
S1X C11X H11B 123.5
C11X C12X C13X 111.6(14)
C11X C12X H12B 124.2
C13X C12X H12B 124.2
C12X C13X C10 109.6(13)
C12X C13X H13B 125.2
C10 C13X H13B 125.2

loop_
_geom_bond_atom_site_label_1
_geom_bond_atom_site_label_2
_geom_bond_distance
Br1 C4 1.9022(15)
O1 C7 1.225(2)
C1 C2 1.391(2)
C1 C6 1.396(2)
C1 H1A 0.9300
C2 C3 1.386(2)
C2 H2A 0.9300
C3 C4 1.390(2)
C3 H3A 0.9300
C4 C5 1.387(2)
C5 C6 1.398(2)
C5 H5A 0.9300
C6 C7 1.498(2)
C7 C8 1.479(2)
C8 C9 1.343(2)
C8 H8A 0.9300
C9 C10 1.443(2)
C9 H9A 0.9300
C10 C13 1.394(6)
C10 C13X 1.407(15)
C10 S1X 1.608(8)
C10 S1 1.7158(18)
S1 C11 1.714(3)
C11 C12 1.364(4)
C11 H11A 0.9300
C12 C13 1.398(7)
C12 H12A 0.9300
C13 H13A 0.9300
S1X C11X 1.749(15)
C11X C12X 1.345(15)
C11X H11B 0.9300
C12X C13X 1.395(17)
C12X H12B 0.9300
C13X H13B 0.9300

loop_
_geom_hbond_atom_site_label_D
_geom_hbond_atom_site_label_H
_geom_hbond_atom_site_label_A
_geom_hbond_site_symmetry_A
_geom_hbond_distance_DH
_geom_hbond_distance_HA
_geom_hbond_distance_DA
_geom_hbond_angle_DHA
_geom_hbond_publ_flag
C9 H9A O1 1_555 0.93 2.47 2.805(2) 101 y
C11X H11B Br1 1_454 0.93 2.83 3.486(19) 128 y
C2 H2A Cg1 2_665 0.93 2.90 3.544(2) 128 y
C2 H2A Cg2 2_665 0.93 2.88 3.536(9) 128 y
C5 H5A Cg1 2_775 0.93 2.85 3.561(2) 134 y
C5 H5A Cg2 2_775 0.93 2.85 3.553(8) 133 y
C9 H9A Cg3 2_765 0.93 3.07 3.633(2) 121 y
C11 H11A Cg3 2_675 0.93 3.04 3.581(2) 118 y
C12X H12B Cg3 2_675 0.93 2.88 3.535(16) 129 y

loop_
_geom_torsion_atom_site_label_1
_geom_torsion_atom_site_label_2
_geom_torsion_atom_site_label_3
_geom_torsion_atom_site_label_4
_geom_torsion
C6 C1 C2 C3 1.6(2)
C1 C2 C3 C4 -0.5(2)
C2 C3 C4 C5 -0.8(2)
C2 C3 C4 Br1 179.88(12)
C3 C4 C5 C6 1.0(2)
Br1 C4 C5 C6 -179.69(11)
C2 C1 C6 C5 -1.4(2)
C2 C1 C6 C7 175.45(14)
C4 C5 C6 C1 0.1(2)
C4 C5 C6 C7 -176.85(13)
C1 C6 C7 O1 -150.63(15)
C5 C6 C7 O1 26.3(2)
C1 C6 C7 C8 29.3(2)
C5 C6 C7 C8 -153.80(14)
O1 C7 C8 C9 10.9(2)
C6 C7 C8 C9 -169.04(14)
C7 C8 C9 C10 -176.94(15)
C8 C9 C10 C13 -168.2(4)
C8 C9 C10 C13X 12.5(14)
C8 C9 C10 S1X -170.1(6)
C8 C9 C10 S1 11.8(2)
C13 C10 S1 C11 0.5(4)
C9 C10 S1 C11 -179.58(15)
S1X C10 S1 C11 2.3(5)
C10 S1 C11 C12 -0.2(2)
S1 C11 C12 C13 -0.1(5)
C13X C10 C13 C12 -1.2(14)
C9 C10 C13 C12 179.4(3)
S1X C10 C13 C12 -168(7)
S1 C10 C13 C12 -0.6(6)
C11 C12 C13 C10 0.5(7)
C13 C10 S1X C11X 10(6)
C13X C10 S1X C11X -3.9(17)
C9 C10 S1X C11X 178.4(10)
S1 C10 S1X C11X -3.4(12)
C10 S1X C11X C12X 3(2)
S1X C11X C12X C13X -1(3)
C11X C12X C13X C10 -2(3)
C13 C10 C13X C12X 2(2)
C9 C10 C13X C12X -178.5(11)
S1X C10 C13X C12X 4(2)
